data_7036855
loop_
_publ_author_name
'Kroll, Nicole'
'Theilacker, Kolja'
'Schoknecht, Marc'
'Baabe, Dirk'
'Wiedemann, Dennis'
'Kaupp, Martin'
'Grohmann, Andreas'
'H\"orner, Gerald'

_publ_section_title
;
 Controlled ligand distortion and its consequences for structure,
 symmetry, conformation and spin-state preferences of iron(ii) complexes.
;
_journal_issue 44
_journal_name_full 'Dalton transactions (Cambridge, England : 2003)'
_journal_page_first 19232
_journal_page_last 19247
_journal_paper_doi 10.1039/c5dt02502h
_journal_volume 44
_journal_year 2015
_chemical_formula_iupac '[Fe(C F3 S O3)(C23 H29 N5)](C F3 S O3).C H2 Cl2'
_chemical_formula_moiety 'C24 H29 F3 Fe N5 O3 S 1+, C F3 O3 S 1-, C H2 Cl2'
_chemical_formula_sum 'C26 H31 Cl2 F6 Fe N5 O6 S2'
_chemical_formula_weight 814.43
_chemical_name_systematic
;(trifluoromethanesulfonato)[N^1^,N^3^,2-trimethyl-2-(pyridin-2-yl)-
        N^1^,N^3^-bis(pyridin-2-ylmethyl)propane-1,3-diamine]iron(II)
        trifluoromethanesulfonate--dichloromethane(1/1)
;
_space_group_crystal_system monoclinic
_space_group_IT_number 14
_space_group_name_H-M_alt 'P 1 21/c 1'
_symmetry_space_group_name_Hall '-P 2ybc'
_symmetry_space_group_name_H-M 'P 1 21/c 1'
_atom_sites_solution_hydrogens difmap
_atom_sites_solution_primary direct
_atom_sites_solution_secondary difmap
_audit_creation_date 2014-06-17
_audit_creation_method 'WinGX routine CIF_UPDATE'
_audit_update_record
;
2014-06-17 deposited with the CCDC.
2015-10-08 downloaded from the CCDC.
;
_cell_angle_alpha 90
_cell_angle_beta 115.080(2)
_cell_angle_gamma 90
_cell_formula_units_Z 4
_cell_length_a 13.4336(2)
_cell_length_b 20.5689(2)
_cell_length_c 13.4353(2)
_cell_measurement_reflns_used 20146
_cell_measurement_temperature 150.00(10)
_cell_measurement_theta_max 73.648
_cell_measurement_theta_min 3.621
_cell_volume 3362.35(10)
_computing_cell_refinement
;
        CrysAlisPro, Agilent Technologies,
        Version 1.171.36.28 (release 01-02-2013 CrysAlis171 .NET)
        (compiled Feb  1 2013,16:14:44)
;
_computing_data_collection
;
        CrysAlisPro, Agilent Technologies,
        Version 1.171.36.28 (release 01-02-2013 CrysAlis171 .NET)
        (compiled Feb  1 2013,16:14:44)
;
_computing_data_reduction
;
        CrysAlisPro, Agilent Technologies,
        Version 1.171.36.28 (release 01-02-2013 CrysAlis171 .NET)
        (compiled Feb  1 2013,16:14:44)
;
_computing_molecular_graphics 'Ortep-3 for Windows (Farrugia, 1997)'
_computing_publication_material 'WinGX (Farrugia, 1999)'
_computing_structure_refinement 'SHELXL-97 (Sheldrick, 2008)'
_computing_structure_solution 'SHELXS-97 (Sheldrick, 2008)'
_diffrn_ambient_environment N~2~
_diffrn_ambient_temperature 150.00(10)
_diffrn_detector 'CCD plate'
_diffrn_detector_area_resol_mean 10.5435
_diffrn_detector_type 'Agilent Atlas'
_diffrn_measured_fraction_theta_full 0.999
_diffrn_measured_fraction_theta_max 0.999
_diffrn_measurement_device '\k-geometry diffractometer'
_diffrn_measurement_device_type 'Agilent SuperNova (Single Source)'
_diffrn_measurement_method '\w scans'
_diffrn_measurement_specimen_support 'glass capillary'
_diffrn_radiation_monochromator mirror
_diffrn_radiation_probe x-ray
_diffrn_radiation_type 'Cu K\a'
_diffrn_radiation_wavelength 1.54184
_diffrn_reflns_av_R_equivalents 0.0319
_diffrn_reflns_av_unetI/netI 0.02
_diffrn_reflns_limit_h_max 11
_diffrn_reflns_limit_h_min -16
_diffrn_reflns_limit_k_max 25
_diffrn_reflns_limit_k_min -24
_diffrn_reflns_limit_l_max 16
_diffrn_reflns_limit_l_min -14
_diffrn_reflns_number 30155
_diffrn_reflns_theta_full 70
_diffrn_reflns_theta_max 70
_diffrn_reflns_theta_min 3.63
_diffrn_source 'micro-focus sealed tube'
_diffrn_source_type 'Agilent Nova'
_diffrn_standards_number 0
_exptl_absorpt_coefficient_mu 6.954
_exptl_absorpt_correction_T_max 1.00000
_exptl_absorpt_correction_T_min 0.32926
_exptl_absorpt_correction_type multi-scan
_exptl_absorpt_process_details
;
        CrysAlisPro, Agilent Technologies,
        Version 1.171.36.28 (release 01-02-2013 CrysAlis171 .NET)
        (compiled Feb  1 2013,16:14:44)
        Empirical absorption correction using spherical harmonics,
 implemented in SCALE3 ABSPACK scaling algorithm.
;
_exptl_crystal_colour 'dark red'
_exptl_crystal_density_diffrn 1.609
_exptl_crystal_density_method 'not measured'
_exptl_crystal_description block
_exptl_crystal_F_000 1664
_exptl_crystal_recrystallization_method 'precipitation: dichloromethane, diethyl ether, vapour diffusion, r.t., 5 d'
_exptl_crystal_size_max 0.347
_exptl_crystal_size_mid 0.307
_exptl_crystal_size_min 0.283
_refine_diff_density_max 0.325
_refine_diff_density_min -0.888
_refine_diff_density_rms 0.061
_refine_ls_extinction_method none
_refine_ls_goodness_of_fit_ref 1.052
_refine_ls_hydrogen_treatment constr
_refine_ls_matrix_type full
_refine_ls_number_parameters 491
_refine_ls_number_reflns 6379
_refine_ls_number_restraints 120
_refine_ls_restrained_S_all 1.059
_refine_ls_R_factor_all 0.0357
_refine_ls_R_factor_gt 0.0339
_refine_ls_shift/su_max 0.001
_refine_ls_shift/su_mean 0
_refine_ls_structure_factor_coef Fsqd
_refine_ls_weighting_details 'calc w=1/[\s^2^(Fo^2^)+(0.0487P)^2^+2.6248P] where P=(Fo^2^+2Fc^2^)/3'
_refine_ls_weighting_scheme calc
_refine_ls_wR_factor_gt 0.0885
_refine_ls_wR_factor_ref 0.0899
_reflns_number_gt 6111
_reflns_number_total 6379
_reflns_threshold_expression I>2\s(I)
_cod_data_source_file c5dt02502h2.cif
_cod_data_source_block mer-2-otf
_cod_depositor_comments 'Adding full bibliography for 7036852--7036857.cif.'
_cod_database_code 7036855
_restr_special_details
;
 The two positions of the trifluoromethanesulfonato ligand were treated using
 equal-1,2- and equal-1,3-distance restraints generated by SHELXL-97 SAME
 (for the whole ligand) with standard weights.
;

loop_
_space_group_symop_operation_xyz
'x, y, z'
'-x, y+1/2, -z+1/2'
'-x, -y, -z'
'x, -y-1/2, z-1/2'

loop_
_atom_site_label
_atom_site_type_symbol
_atom_site_fract_x
_atom_site_fract_y
_atom_site_fract_z
_atom_site_U_iso_or_equiv
_atom_site_adp_type
_atom_site_occupancy
_atom_site_symmetry_multiplicity
_atom_site_calc_flag
_atom_site_refinement_flags
_atom_site_disorder_assembly
_atom_site_disorder_group
C11 C 0.44421(17) 0.63152(10) 0.59352(17) 0.0238(4) Uani 1 1 d . . .
H11 H 0.4557 0.5888 0.5735 0.029 Uiso 1 1 calc R . .
C12 C 0.49811(19) 0.68252(11) 0.57087(18) 0.0296(5) Uani 1 1 d . . .
H12 H 0.5459 0.6753 0.5363 0.036 Uiso 1 1 calc R . .
C13 C 0.48043(19) 0.74440(11) 0.59998(18) 0.0300(5) Uani 1 1 d . . .
H13 H 0.5169 0.7806 0.5864 0.036 Uiso 1 1 calc R . .
C14 C 0.40948(18) 0.75339(10) 0.64902(17) 0.0250(4) Uani 1 1 d . . .
H14 H 0.396 0.7959 0.6681 0.03 Uiso 1 1 calc R . .
C15 C 0.35785(16) 0.70001(9) 0.67041(15) 0.0183(4) Uani 1 1 d . . .
C16 C 0.28208(16) 0.70523(9) 0.72870(16) 0.0184(4) Uani 1 1 d . . .
C17 C 0.27414(18) 0.77594(9) 0.76252(18) 0.0262(4) Uani 1 1 d . . .
H17A H 0.3472 0.7911 0.8137 0.039 Uiso 1 1 calc R . .
H17B H 0.224 0.778 0.7983 0.039 Uiso 1 1 calc R . .
H17C H 0.2462 0.8037 0.6971 0.039 Uiso 1 1 calc R . .
C21 C 0.20080(17) 0.42030(10) 0.70063(18) 0.0233(4) Uani 1 1 d . . .
H21 H 0.1959 0.4101 0.6297 0.028 Uiso 1 1 calc R . .
C22 C 0.18166(18) 0.37150(10) 0.7609(2) 0.0284(5) Uani 1 1 d . . .
H22 H 0.163 0.3288 0.7319 0.034 Uiso 1 1 calc R . .
C23 C 0.19041(19) 0.38649(11) 0.8648(2) 0.0309(5) Uani 1 1 d . . .
H23 H 0.1783 0.354 0.9086 0.037 Uiso 1 1 calc R . .
C24 C 0.21707(19) 0.44938(11) 0.90408(19) 0.0282(5) Uani 1 1 d . . .
H24 H 0.2236 0.4605 0.9752 0.034 Uiso 1 1 calc R . .
C25 C 0.23401(17) 0.49581(10) 0.83826(16) 0.0210(4) Uani 1 1 d . . .
C26 C 0.25849(18) 0.56598(10) 0.87342(17) 0.0227(4) Uani 1 1 d . . .
H26A H 0.1891 0.5911 0.845 0.027 Uiso 1 1 calc R . .
H26B H 0.2919 0.5686 0.9547 0.027 Uiso 1 1 calc R . .
C28 C 0.33277(17) 0.66736(9) 0.83865(15) 0.0194(4) Uani 1 1 d . . .
H28A H 0.4093 0.6826 0.8802 0.023 Uiso 1 1 calc R . .
H28B H 0.2915 0.6791 0.8821 0.023 Uiso 1 1 calc R . .
C29 C 0.44771(17) 0.57044(10) 0.89915(17) 0.0238(4) Uani 1 1 d . . .
H29A H 0.4731 0.5869 0.9744 0.036 Uiso 1 1 calc R . .
H29B H 0.4972 0.5856 0.8675 0.036 Uiso 1 1 calc R . .
H29C H 0.4473 0.5228 0.9001 0.036 Uiso 1 1 calc R . .
C31 C 0.22593(16) 0.47187(9) 0.44869(16) 0.0206(4) Uani 1 1 d . . .
H31 H 0.2753 0.4402 0.4952 0.025 Uiso 1 1 calc R . .
C32 C 0.17075(18) 0.45851(10) 0.33785(17) 0.0251(4) Uani 1 1 d . . .
H32 H 0.1805 0.4181 0.3089 0.03 Uiso 1 1 calc R . .
C33 C 0.10094(18) 0.50528(12) 0.26988(17) 0.0290(5) Uani 1 1 d . . .
H33 H 0.0624 0.4976 0.1932 0.035 Uiso 1 1 calc R . .
C34 C 0.08788(18) 0.56326(11) 0.31474(17) 0.0253(4) Uani 1 1 d . . .
H34 H 0.0412 0.5962 0.269 0.03 Uiso 1 1 calc R . .
C35 C 0.14349(16) 0.57310(9) 0.42713(16) 0.0185(4) Uani 1 1 d . . .
C36 C 0.13220(16) 0.63493(9) 0.48112(15) 0.0194(4) Uani 1 1 d . . .
H36A H 0.1889 0.6664 0.4832 0.023 Uiso 1 1 calc R . .
H36B H 0.0591 0.6544 0.4374 0.023 Uiso 1 1 calc R . .
C38 C 0.16183(16) 0.68505(9) 0.65613(16) 0.0186(4) Uani 1 1 d . . .
H38A H 0.1223 0.6824 0.7037 0.022 Uiso 1 1 calc R . .
H38B H 0.1269 0.7201 0.6021 0.022 Uiso 1 1 calc R . .
C39 C 0.04201(16) 0.59192(10) 0.58741(17) 0.0223(4) Uani 1 1 d . . .
H39A H -0.0194 0.6221 0.552 0.034 Uiso 1 1 calc R . .
H39B H 0.0494 0.5816 0.6614 0.034 Uiso 1 1 calc R . .
H39C H 0.028 0.5519 0.544 0.034 Uiso 1 1 calc R . .
Fe1 Fe 0.28822(2) 0.556717(13) 0.66505(2) 0.01386(9) Uani 1 1 d . . .
N10 N 0.37613(13) 0.63936(8) 0.64263(13) 0.0181(3) Uani 1 1 d . . .
N20 N 0.22613(13) 0.48165(8) 0.73762(13) 0.0192(3) Uani 1 1 d . . .
N27 N 0.33467(13) 0.59472(7) 0.83153(12) 0.0165(3) Uani 1 1 d . . .
N30 N 0.21261(13) 0.52800(8) 0.49375(13) 0.0178(3) Uani 1 1 d . . .
N37 N 0.14478(13) 0.62235(7) 0.59474(13) 0.0166(3) Uani 1 1 d . . .
O40 O 0.41902(12) 0.49293(7) 0.68425(12) 0.0247(3) Uani 1 1 d D A .
S43 S 0.48746(4) 0.43524(2) 0.72396(4) 0.02127(12) Uani 1 1 d DU . .
O41A O 0.459(2) 0.3845(9) 0.6432(17) 0.032(3) Uani 0.52(3) 1 d PDU A 1
O42A O 0.4997(13) 0.4161(8) 0.8314(8) 0.036(2) Uani 0.52(3) 1 d PDU A 1
C44A C 0.6200(7) 0.4646(5) 0.7409(13) 0.035(2) Uani 0.52(3) 1 d PDU A 1
F45A F 0.6478(12) 0.5184(6) 0.7990(13) 0.059(3) Uani 0.52(3) 1 d PDU A 1
F46A F 0.6140(11) 0.4760(7) 0.6417(13) 0.074(3) Uani 0.52(3) 1 d PDU A 1
F47A F 0.6975(6) 0.4213(4) 0.7896(15) 0.066(3) Uani 0.52(3) 1 d PDU A 1
O41B O 0.454(2) 0.3811(9) 0.6509(19) 0.030(3) Uani 0.48(3) 1 d PDU A 2
O42B O 0.5280(12) 0.4214(9) 0.8393(8) 0.035(2) Uani 0.48(3) 1 d PDU A 2
C44B C 0.6108(8) 0.4665(5) 0.7124(11) 0.025(2) Uani 0.48(3) 1 d PDU A 2
F45B F 0.6502(13) 0.5183(6) 0.7760(12) 0.0425(19) Uani 0.48(3) 1 d PDU A 2
F46B F 0.5894(10) 0.4854(4) 0.6108(9) 0.042(2) Uani 0.48(3) 1 d PDU A 2
F47B F 0.6892(9) 0.4220(4) 0.7412(16) 0.055(3) Uani 0.48(3) 1 d PDU A 2
C54 C 0.9928(2) 0.37399(12) 1.0185(2) 0.0354(5) Uani 1 1 d . . .
O50 O 0.85972(13) 0.29610(8) 1.04985(14) 0.0327(4) Uani 1 1 d . . .
O51 O 1.05015(14) 0.26361(8) 1.11347(16) 0.0403(4) Uani 1 1 d . . .
O52 O 0.99946(15) 0.35006(9) 1.20703(14) 0.0402(4) Uani 1 1 d . . .
S53 S 0.97348(4) 0.31380(2) 1.10779(4) 0.02150(11) Uani 1 1 d . . .
F55 F 0.92679(17) 0.42511(8) 1.00364(18) 0.0660(5) Uani 1 1 d . . .
F56 F 0.97312(16) 0.34933(10) 0.92051(13) 0.0602(5) Uani 1 1 d . . .
F57 F 1.09557(14) 0.39698(8) 1.06168(14) 0.0511(4) Uani 1 1 d . . .
Cl60 Cl 0.20998(7) 0.21072(4) 0.96067(9) 0.0660(2) Uani 1 1 d . . .
C61 C 0.2819(2) 0.23797(13) 1.0966(3) 0.0480(7) Uani 1 1 d . . .
H61A H 0.2288 0.2497 1.127 0.058 Uiso 1 1 calc R . .
H61B H 0.3289 0.2024 1.1421 0.058 Uiso 1 1 calc R . .
Cl62 Cl 0.36411(7) 0.30567(4) 1.10367(8) 0.0770(3) Uani 1 1 d . . .

loop_
_atom_site_aniso_label
_atom_site_aniso_U_11
_atom_site_aniso_U_22
_atom_site_aniso_U_33
_atom_site_aniso_U_23
_atom_site_aniso_U_13
_atom_site_aniso_U_12
C11 0.0275(10) 0.0221(10) 0.0230(10) 0.0009(8) 0.0119(8) -0.0010(8)
C12 0.0315(11) 0.0342(12) 0.0253(11) 0.0042(9) 0.0142(9) -0.0046(9)
C13 0.0338(12) 0.0271(11) 0.0257(11) 0.0062(9) 0.0094(9) -0.0110(9)
C14 0.0324(11) 0.0146(9) 0.0221(10) 0.0016(7) 0.0058(9) -0.0053(8)
C15 0.0215(9) 0.0121(9) 0.0156(9) 0.0008(7) 0.0023(7) -0.0018(7)
C16 0.0244(10) 0.0087(8) 0.0193(9) -0.0022(7) 0.0066(8) -0.0002(7)
C17 0.0344(11) 0.0103(9) 0.0291(11) -0.0043(8) 0.0089(9) 0.0009(8)
C21 0.0263(10) 0.0148(9) 0.0301(11) -0.0018(8) 0.0132(9) -0.0025(8)
C22 0.0290(11) 0.0146(10) 0.0413(13) 0.0021(9) 0.0147(10) -0.0014(8)
C23 0.0345(12) 0.0218(11) 0.0369(12) 0.0116(9) 0.0156(10) -0.0005(9)
C24 0.0350(12) 0.0262(11) 0.0245(11) 0.0065(8) 0.0137(9) -0.0002(9)
C25 0.0245(10) 0.0170(10) 0.0221(10) 0.0026(7) 0.0106(8) 0.0009(8)
C26 0.0334(11) 0.0178(9) 0.0207(10) 0.0005(8) 0.0154(9) 0.0003(8)
C28 0.0277(10) 0.0118(9) 0.0165(9) -0.0044(7) 0.0073(8) -0.0004(7)
C29 0.0259(10) 0.0211(10) 0.0183(9) 0.0005(8) 0.0035(8) 0.0042(8)
C31 0.0246(10) 0.0159(9) 0.0234(10) -0.0034(7) 0.0123(8) -0.0031(7)
C32 0.0297(11) 0.0227(10) 0.0259(11) -0.0097(8) 0.0145(9) -0.0090(8)
C33 0.0291(11) 0.0378(12) 0.0166(10) -0.0084(9) 0.0064(9) -0.0071(9)
C34 0.0247(10) 0.0291(11) 0.0181(10) 0.0010(8) 0.0053(8) -0.0001(8)
C35 0.0202(9) 0.0166(9) 0.0184(9) -0.0007(7) 0.0079(8) -0.0027(7)
C36 0.0230(9) 0.0140(9) 0.0169(9) 0.0027(7) 0.0042(8) 0.0015(7)
C38 0.0218(9) 0.0093(8) 0.0226(9) -0.0025(7) 0.0074(8) 0.0029(7)
C39 0.0210(10) 0.0181(9) 0.0273(10) -0.0039(8) 0.0096(8) -0.0015(8)
Fe1 0.01900(16) 0.00839(14) 0.01322(15) -0.00020(10) 0.00589(12) 0.00058(10)
N10 0.0215(8) 0.0137(7) 0.0179(8) -0.0003(6) 0.0072(6) -0.0009(6)
N20 0.0233(8) 0.0132(7) 0.0217(8) 0.0019(6) 0.0101(7) 0.0011(6)
N27 0.0216(8) 0.0121(7) 0.0144(7) 0.0007(6) 0.0062(6) 0.0011(6)
N30 0.0211(8) 0.0136(8) 0.0167(8) -0.0009(6) 0.0060(6) -0.0012(6)
N37 0.0197(8) 0.0106(7) 0.0173(8) -0.0013(6) 0.0057(6) -0.0004(6)
O40 0.0252(7) 0.0193(7) 0.0308(8) 0.0052(6) 0.0129(6) 0.0083(6)
S43 0.0245(2) 0.0142(2) 0.0240(2) -0.00005(17) 0.0093(2) 0.00379(17)
O41A 0.039(5) 0.021(4) 0.040(4) -0.013(3) 0.020(3) -0.006(3)
O42A 0.053(6) 0.026(3) 0.028(3) 0.006(2) 0.015(3) 0.007(4)
C44A 0.023(3) 0.029(4) 0.042(5) -0.008(3) 0.002(3) 0.001(2)
F45A 0.041(3) 0.033(3) 0.078(6) -0.024(3) 0.003(4) -0.005(2)
F46A 0.049(4) 0.116(6) 0.066(5) -0.003(4) 0.034(4) -0.027(3)
F47A 0.0245(19) 0.040(2) 0.104(6) -0.012(3) -0.002(3) 0.0133(16)
O41B 0.033(5) 0.018(4) 0.039(5) -0.008(3) 0.015(4) -0.007(3)
O42B 0.040(5) 0.032(4) 0.028(3) 0.011(2) 0.010(3) 0.007(4)
C44B 0.024(3) 0.018(3) 0.028(5) -0.004(3) 0.007(3) 0.005(2)
F45B 0.040(3) 0.028(3) 0.055(4) -0.015(2) 0.016(3) -0.016(2)
F46B 0.048(4) 0.046(3) 0.048(3) 0.001(2) 0.035(3) -0.005(2)
F47B 0.029(3) 0.029(2) 0.110(7) 0.007(3) 0.032(4) 0.010(2)
C54 0.0433(14) 0.0321(12) 0.0321(12) -0.0011(10) 0.0174(11) -0.0078(10)
O50 0.0268(8) 0.0287(8) 0.0442(9) -0.0107(7) 0.0167(7) -0.0069(6)
O51 0.0356(9) 0.0262(8) 0.0610(12) 0.0003(8) 0.0223(9) 0.0069(7)
O52 0.0544(11) 0.0438(10) 0.0300(9) -0.0182(8) 0.0253(8) -0.0187(8)
S53 0.0261(2) 0.0168(2) 0.0246(2) -0.00500(18) 0.0136(2) -0.00291(18)
F55 0.0760(13) 0.0354(9) 0.0834(14) 0.0252(9) 0.0308(11) 0.0121(9)
F56 0.0778(12) 0.0797(13) 0.0273(8) -0.0074(8) 0.0263(8) -0.0304(10)
F57 0.0547(10) 0.0558(10) 0.0508(9) -0.0084(8) 0.0301(8) -0.0314(8)
Cl60 0.0622(5) 0.0322(4) 0.1001(7) -0.0079(4) 0.0308(5) -0.0016(3)
C61 0.0404(14) 0.0315(13) 0.077(2) 0.0164(13) 0.0298(15) 0.0061(11)
Cl62 0.0458(4) 0.0679(5) 0.0787(6) 0.0337(4) -0.0110(4) -0.0246(4)

loop_
_atom_type_symbol
_atom_type_description
_atom_type_scat_dispersion_real
_atom_type_scat_dispersion_imag
_atom_type_scat_source
C C 0.0181 0.0091 'International Tables Vol C Tables 4.2.6.8 and 6.1.1.4'
H H 0 0 'International Tables Vol C Tables 4.2.6.8 and 6.1.1.4'
Fe Fe -1.1336 3.1974 'International Tables Vol C Tables 4.2.6.8 and 6.1.1.4'
N N 0.0311 0.018 'International Tables Vol C Tables 4.2.6.8 and 6.1.1.4'
O O 0.0492 0.0322 'International Tables Vol C Tables 4.2.6.8 and 6.1.1.4'
S S 0.3331 0.5567 'International Tables Vol C Tables 4.2.6.8 and 6.1.1.4'
F F 0.0727 0.0534 'International Tables Vol C Tables 4.2.6.8 and 6.1.1.4'
Cl Cl 0.3639 0.7018 'International Tables Vol C Tables 4.2.6.8 and 6.1.1.4'

loop_
_geom_angle_atom_site_label_1
_geom_angle_atom_site_label_2
_geom_angle_atom_site_label_3
_geom_angle
N10 C11 C12 123.1(2)
C11 C12 C13 118.0(2)
C14 C13 C12 119.63(19)
C13 C14 C15 119.8(2)
N10 C15 C14 120.35(19)
N10 C15 C16 116.35(16)
C14 C15 C16 123.27(18)
C15 C16 C17 111.20(16)
C15 C16 C38 113.71(15)
C17 C16 C38 104.75(15)
C15 C16 C28 109.53(15)
C17 C16 C28 104.53(15)
C38 C16 C28 112.66(16)
N20 C21 C22 123.1(2)
C21 C22 C23 118.1(2)
C22 C23 C24 119.3(2)
C25 C24 C23 119.1(2)
N20 C25 C24 121.97(19)
N20 C25 C26 115.85(17)
C24 C25 C26 122.15(19)
N27 C26 C25 110.83(16)
N27 C28 C16 116.94(15)
N30 C31 C32 122.76(19)
C31 C32 C33 118.51(19)
C34 C33 C32 119.26(19)
C33 C34 C35 119.5(2)
N30 C35 C34 121.59(18)
N30 C35 C36 116.33(17)
C34 C35 C36 122.07(18)
N37 C36 C35 110.96(15)
N37 C38 C16 116.97(15)
O40 Fe1 N10 91.72(6)
O40 Fe1 N30 87.23(6)
N10 Fe1 N30 95.98(6)
O40 Fe1 N20 87.80(6)
N10 Fe1 N20 163.21(6)
N30 Fe1 N20 100.76(6)
O40 Fe1 N27 103.50(6)
N10 Fe1 N27 85.75(6)
N30 Fe1 N27 169.10(6)
N20 Fe1 N27 78.07(6)
O40 Fe1 N37 163.31(6)
N10 Fe1 N37 83.62(6)
N30 Fe1 N37 77.37(6)
N20 Fe1 N37 101.24(6)
N27 Fe1 N37 92.16(6)
C11 N10 C15 119.08(17)
C11 N10 Fe1 119.94(13)
C15 N10 Fe1 120.81(13)
C25 N20 C21 118.35(17)
C25 N20 Fe1 114.60(13)
C21 N20 Fe1 125.85(14)
C26 N27 C29 108.93(15)
C26 N27 C28 109.87(15)
C29 N27 C28 109.67(15)
C26 N27 Fe1 107.50(12)
C29 N27 Fe1 106.17(11)
C28 N27 Fe1 114.52(11)
C35 N30 C31 118.38(17)
C35 N30 Fe1 113.47(12)
C31 N30 Fe1 128.15(13)
C39 N37 C36 107.97(15)
C39 N37 C38 108.77(15)
C36 N37 C38 109.93(14)
C39 N37 Fe1 112.93(11)
C36 N37 Fe1 104.14(11)
C38 N37 Fe1 112.90(11)
S43 O40 Fe1 155.63(10)
O42A S43 O41A 116.1(11)
O41B S43 O42B 116.9(12)
O41B S43 O40 114.8(11)
O42A S43 O40 112.1(6)
O41A S43 O40 113.1(10)
O42B S43 O40 116.7(7)
O42A S43 C44A 106.2(5)
O41A S43 C44A 105.7(10)
O40 S43 C44A 102.1(4)
O41B S43 C44B 104.2(11)
O42B S43 C44B 102.5(6)
O40 S43 C44B 97.8(3)
F45A C44A F47A 108.0(10)
F45A C44A F46A 109.3(10)
F47A C44A F46A 108.6(9)
F45A C44A S43 112.0(9)
F47A C44A S43 111.6(8)
F46A C44A S43 107.3(7)
F47B C44B F45B 108.5(11)
F47B C44B F46B 107.5(8)
F45B C44B F46B 106.2(9)
F47B C44B S43 111.5(7)
F45B C44B S43 110.7(8)
F46B C44B S43 112.2(7)
F56 C54 F57 107.5(2)
F56 C54 F55 108.2(2)
F57 C54 F55 106.5(2)
F56 C54 S53 111.70(17)
F57 C54 S53 111.41(18)
F55 C54 S53 111.33(18)
O52 S53 O50 114.75(10)
O52 S53 O51 115.92(12)
O50 S53 O51 114.87(10)
O52 S53 C54 102.26(11)
O50 S53 C54 103.40(11)
O51 S53 C54 102.98(12)
Cl62 C61 Cl60 111.43(17)

loop_
_geom_bond_atom_site_label_1
_geom_bond_atom_site_label_2
_geom_bond_distance
C11 N10 1.345(3)
C11 C12 1.380(3)
C12 C13 1.381(3)
C13 C14 1.382(3)
C14 C15 1.392(3)
C15 N10 1.354(2)
C15 C16 1.529(3)
C16 C17 1.541(2)
C16 C38 1.548(3)
C16 C28 1.549(3)
C21 N20 1.346(3)
C21 C22 1.380(3)
C22 C23 1.385(3)
C23 C24 1.386(3)
C24 C25 1.384(3)
C25 N20 1.343(3)
C25 C26 1.511(3)
C26 N27 1.484(2)
C28 N27 1.498(2)
C29 N27 1.487(3)
C31 N30 1.350(2)
C31 C32 1.381(3)
C32 C33 1.383(3)
C33 C34 1.380(3)
C34 C35 1.387(3)
C35 N30 1.349(3)
C35 C36 1.503(3)
C36 N37 1.486(2)
C38 N37 1.495(2)
C39 N37 1.481(2)
Fe1 O40 2.1194(14)
Fe1 N10 2.1626(16)
Fe1 N30 2.1669(16)
Fe1 N20 2.1725(16)
Fe1 N27 2.1954(15)
Fe1 N37 2.2101(16)
O40 S43 1.4567(14)
S43 O41B 1.426(9)
S43 O42A 1.437(8)
S43 O41A 1.436(9)
S43 O42B 1.437(9)
S43 C44A 1.801(9)
S43 C44B 1.844(8)
C44A F45A 1.314(10)
C44A F47A 1.314(9)
C44A F46A 1.322(9)
C44B F47B 1.323(9)
C44B F45B 1.328(10)
C44B F46B 1.329(10)
C54 F56 1.329(3)
C54 F57 1.337(3)
C54 F55 1.335(3)
C54 S53 1.817(2)
O50 S53 1.4371(16)
O51 S53 1.4372(17)
O52 S53 1.4359(16)
Cl60 C61 1.757(4)
C61 Cl62 1.755(3)

loop_
_geom_torsion_atom_site_label_1
_geom_torsion_atom_site_label_2
_geom_torsion_atom_site_label_3
_geom_torsion_atom_site_label_4
_geom_torsion
N10 C11 C12 C13 -0.3(3)
C11 C12 C13 C14 -0.7(3)
C12 C13 C14 C15 1.1(3)
C13 C14 C15 N10 -0.5(3)
C13 C14 C15 C16 177.32(19)
N10 C15 C16 C17 176.26(16)
C14 C15 C16 C17 -1.7(3)
N10 C15 C16 C38 -65.8(2)
C14 C15 C16 C38 116.3(2)
N10 C15 C16 C28 61.2(2)
C14 C15 C16 C28 -116.7(2)
N20 C21 C22 C23 -0.8(3)
C21 C22 C23 C24 0.4(3)
C22 C23 C24 C25 0.2(3)
C23 C24 C25 N20 -0.5(3)
C23 C24 C25 C26 177.3(2)
N20 C25 C26 N27 -36.3(2)
C24 C25 C26 N27 145.8(2)
C15 C16 C28 N27 -70.0(2)
C17 C16 C28 N27 170.76(17)
C38 C16 C28 N27 57.6(2)
N30 C31 C32 C33 1.6(3)
C31 C32 C33 C34 -0.6(3)
C32 C33 C34 C35 -1.0(3)
C33 C34 C35 N30 1.8(3)
C33 C34 C35 C36 -179.58(19)
N30 C35 C36 N37 -32.4(2)
C34 C35 C36 N37 148.92(19)
C15 C16 C38 N37 48.0(2)
C17 C16 C38 N37 169.61(16)
C28 C16 C38 N37 -77.4(2)
C12 C11 N10 C15 0.8(3)
C12 C11 N10 Fe1 176.22(17)
C14 C15 N10 C11 -0.4(3)
C16 C15 N10 C11 -178.41(17)
C14 C15 N10 Fe1 -175.78(14)
C16 C15 N10 Fe1 6.2(2)
O40 Fe1 N10 C11 32.50(15)
N30 Fe1 N10 C11 -54.90(15)
N20 Fe1 N10 C11 120.6(2)
N27 Fe1 N10 C11 135.91(15)
N37 Fe1 N10 C11 -131.43(15)
O40 Fe1 N10 C15 -152.19(15)
N30 Fe1 N10 C15 120.42(14)
N20 Fe1 N10 C15 -64.1(3)
N27 Fe1 N10 C15 -48.77(14)
N37 Fe1 N10 C15 43.89(14)
C24 C25 N20 C21 0.1(3)
C26 C25 N20 C21 -177.82(18)
C24 C25 N20 Fe1 -168.16(17)
C26 C25 N20 Fe1 13.9(2)
C22 C21 N20 C25 0.6(3)
C22 C21 N20 Fe1 167.37(16)
O40 Fe1 N20 C25 110.65(14)
N10 Fe1 N20 C25 22.0(3)
N30 Fe1 N20 C25 -162.59(14)
N27 Fe1 N20 C25 6.35(14)
N37 Fe1 N20 C25 -83.50(14)
O40 Fe1 N20 C21 -56.58(17)
N10 Fe1 N20 C21 -145.2(2)
N30 Fe1 N20 C21 30.19(17)
N27 Fe1 N20 C21 -160.87(17)
N37 Fe1 N20 C21 109.28(16)
C25 C26 N27 C29 -76.0(2)
C25 C26 N27 C28 163.90(16)
C25 C26 N27 Fe1 38.69(18)
C16 C28 N27 C26 -111.92(19)
C16 C28 N27 C29 128.38(18)
C16 C28 N27 Fe1 9.2(2)
O40 Fe1 N27 C26 -109.31(12)
N10 Fe1 N27 C26 159.94(12)
N30 Fe1 N27 C26 60.4(4)
N20 Fe1 N27 C26 -24.53(12)
N37 Fe1 N27 C26 76.50(12)
O40 Fe1 N27 C29 7.16(13)
N10 Fe1 N27 C29 -83.60(12)
N30 Fe1 N27 C29 176.8(3)
N20 Fe1 N27 C29 91.93(12)
N37 Fe1 N27 C29 -167.03(12)
O40 Fe1 N27 C28 128.32(13)
N10 Fe1 N27 C28 37.57(13)
N30 Fe1 N27 C28 -62.0(4)
N20 Fe1 N27 C28 -146.91(14)
N37 Fe1 N27 C28 -45.87(13)
C34 C35 N30 C31 -0.8(3)
C36 C35 N30 C31 -179.53(16)
C34 C35 N30 Fe1 179.79(15)
C36 C35 N30 Fe1 1.1(2)
C32 C31 N30 C35 -0.9(3)
C32 C31 N30 Fe1 178.39(14)
O40 Fe1 N30 C35 -154.63(14)
N10 Fe1 N30 C35 -63.18(14)
N20 Fe1 N30 C35 118.14(13)
N27 Fe1 N30 C35 35.4(4)
N37 Fe1 N30 C35 18.89(13)
O40 Fe1 N30 C31 26.08(16)
N10 Fe1 N30 C31 117.52(16)
N20 Fe1 N30 C31 -61.15(17)
N27 Fe1 N30 C31 -143.9(3)
N37 Fe1 N30 C31 -160.41(17)
C35 C36 N37 C39 -75.78(19)
C35 C36 N37 C38 165.71(15)
C35 C36 N37 Fe1 44.49(17)
C16 C38 N37 C39 146.52(17)
C16 C38 N37 C36 -95.46(19)
C16 C38 N37 Fe1 20.3(2)
O40 Fe1 N37 C39 106.4(2)
N10 Fe1 N37 C39 -179.08(13)
N30 Fe1 N37 C39 83.31(13)
N20 Fe1 N37 C39 -15.34(13)
N27 Fe1 N37 C39 -93.60(13)
O40 Fe1 N37 C36 -10.4(3)
N10 Fe1 N37 C36 64.04(11)
N30 Fe1 N37 C36 -33.57(11)
N20 Fe1 N37 C36 -132.22(11)
N27 Fe1 N37 C36 149.52(11)
O40 Fe1 N37 C38 -129.7(2)
N10 Fe1 N37 C38 -55.17(12)
N30 Fe1 N37 C38 -152.78(13)
N20 Fe1 N37 C38 108.57(12)
N27 Fe1 N37 C38 30.31(13)
N10 Fe1 O40 S43 152.8(2)
N30 Fe1 O40 S43 -111.3(2)
N20 Fe1 O40 S43 -10.4(2)
N27 Fe1 O40 S43 66.7(3)
N37 Fe1 O40 S43 -133.9(2)
Fe1 O40 S43 O41B 92.5(13)
Fe1 O40 S43 O42A -34.4(8)
Fe1 O40 S43 O41A 99.2(12)
Fe1 O40 S43 O42B -49.7(8)
Fe1 O40 S43 C44A -147.7(6)
Fe1 O40 S43 C44B -157.9(5)
O42A S43 C44A F45A -66.6(11)
O41A S43 C44A F45A 169.4(14)
O40 S43 C44A F45A 51.0(10)
O42A S43 C44A F47A 54.6(10)
O41A S43 C44A F47A -69.4(13)
O40 S43 C44A F47A 172.2(7)
O42A S43 C44A F46A 173.5(10)
O41A S43 C44A F46A 49.5(14)
O40 S43 C44A F46A -68.9(10)
O41B S43 C44B F47B -60.0(14)
O42B S43 C44B F47B 62.3(11)
O40 S43 C44B F47B -178.1(8)
O41B S43 C44B F45B 179.1(15)
O42B S43 C44B F45B -58.6(13)
O40 S43 C44B F45B 61.0(10)
O41B S43 C44B F46B 60.6(13)
O42B S43 C44B F46B -177.1(10)
O40 S43 C44B F46B -57.4(7)
F56 C54 S53 O52 179.53(19)
F57 C54 S53 O52 59.3(2)
F55 C54 S53 O52 -59.4(2)
F56 C54 S53 O50 -61.0(2)
F57 C54 S53 O50 178.83(17)
F55 C54 S53 O50 60.0(2)
F56 C54 S53 O51 58.9(2)
F57 C54 S53 O51 -61.3(2)
F55 C54 S53 O51 179.95(18)

loop_
_restr_u_rigid_atom_site_label_1
_restr_u_rigid_atom_site_label_2
_restr_u_rigid_target_weight_param
_restr_u_rigid_u_parallel
_restr_u_rigid_diff
_restr_u_rigid_details
S43 O41B 0.01 0 0.0003 'SHELXL DELU'
S43 O42A 0.01 0 0.0011 'SHELXL DELU'
S43 O41A 0.01 0 0.001 'SHELXL DELU'
S43 O42B 0.01 0 0.0012 'SHELXL DELU'
S43 C44A 0.01 0 0.0083 'SHELXL DELU'
S43 F45A 0.01 0 0.0075 'SHELXL DELU'
S43 F47A 0.01 0 0.0025 'SHELXL DELU'
S43 F46A 0.01 0 0.0057 'SHELXL DELU'
S43 C44B 0.01 0 0.0043 'SHELXL DELU'
S43 F47B 0.01 0 0.001 'SHELXL DELU'
S43 F45B 0.01 0 0.0046 'SHELXL DELU'
S43 F46B 0.01 0 0.0046 'SHELXL DELU'
O41A O42A 0.01 0 0.0003 'SHELXL DELU'
O41A C44A 0.01 0 0.0001 'SHELXL DELU'
O42A C44A 0.01 0 0.0094 'SHELXL DELU'
C44A F45A 0.01 0 0.0019 'SHELXL DELU'
C44A F47A 0.01 0 0.0041 'SHELXL DELU'
C44A F46A 0.01 0 0.0018 'SHELXL DELU'
F45A F47A 0.01 0 0.0026 'SHELXL DELU'
F45A F46A 0.01 0 0.0095 'SHELXL DELU'
F46A F47A 0.01 0 0.0069 'SHELXL DELU'
O41B O42B 0.01 0 0.0034 'SHELXL DELU'
O41B C44B 0.01 0 0.0066 'SHELXL DELU'
O42B C44B 0.01 0 0.0009 'SHELXL DELU'
C44B F47B 0.01 0 0.0023 'SHELXL DELU'
C44B F45B 0.01 0 0.001 'SHELXL DELU'
C44B F46B 0.01 0 0.0078 'SHELXL DELU'
F45B F47B 0.01 0 0.0022 'SHELXL DELU'
F45B F46B 0.01 0 0.0027 'SHELXL DELU'
F46B F47B 0.01 0 0.0017 'SHELXL DELU'

loop_
_restr_u_iso_atom_site_label
_restr_u_iso_weight_param
O41A 0.01
O42A 0.01
C44A 0.01
F45A 0.01
F46A 0.01
F47A 0.01
O41B 0.01
O42B 0.01
C44B 0.01
F45B 0.01
F46B 0.01
F47B 0.01

loop_
_restr_parameter_class_class_id
_restr_parameter_class_parameter_type
_restr_parameter_class_target
_restr_parameter_class_target_weight_param
_restr_parameter_class_details
1 occupancy 1 0 'total s.o.f. of 1'
2 occupancy 1 0 'total s.o.f. of 1'
3 occupancy 1 0 'total s.o.f. of 1'
4 occupancy 1 0 'total s.o.f. of 1'
5 occupancy 1 0 'total s.o.f. of 1'
6 occupancy 1 0 'total s.o.f. of 1'

loop_
_restr_parameter_id
_restr_parameter_class_id
_restr_parameter_atom_site_label
_restr_parameter_atom_coefficient
1 1 O41A 1
2 1 O41B 1
3 2 O42A 1
4 2 O42B 1
5 3 C44A 1
6 3 C44B 1
7 4 F45A 1
8 4 F45B 1
9 5 F46A 1
10 5 F46B 1
11 6 F47A 1
12 6 F47B 1
